data_1568742
loop_
_publ_author_name
'Sarcevic, Julijan'
'Heitkemper, Tobias'
'Ruth, Paul Niklas'
'Na&#xdf;, Leonard'
'Kubis, Maximilian'
'Stalke, Dietmar'
'Sindlinger, Christian P.'

_publ_section_title
;
 A donor-supported silavinylidene and silylium ylides: boroles as a
 flexible platform for versatile Si(ii) chemistry.
;
_journal_issue 19
_journal_name_full 'Chemical science'
_journal_page_first 5148
_journal_page_last 5159
_journal_paper_doi 10.1039/d3sc00808h
_journal_volume 14
_journal_year 2023
_chemical_formula_sum 'C52 H81 B Cl2 Si3'
_chemical_formula_weight 872.14
_space_group_crystal_system triclinic
_space_group_IT_number 2
_space_group_name_Hall '-P 1'
_space_group_name_H-M_alt 'P -1'
_atom_sites_solution_hydrogens geom
_atom_sites_solution_primary direct
_audit_creation_method
;FinalCif V113 by Daniel Kratzert, Freiburg 2022,
https://dkratzert.de/finalcif.html
;
_audit_update_record
;
2023-01-01 deposited with the CCDC.	2023-03-31 downloaded from the CCDC.
;
_cell_angle_alpha 76.903(3)
_cell_angle_beta 74.670(3)
_cell_angle_gamma 83.086(3)
_cell_formula_units_Z 4
_cell_length_a 12.085(2)
_cell_length_b 21.926(4)
_cell_length_c 22.008(4)
_cell_measurement_reflns_used 9976
_cell_measurement_temperature 100(2)
_cell_measurement_theta_max 25.82
_cell_measurement_theta_min 2.17
_cell_volume 5466.4(17)
_computing_data_collection "'Bruker SMART'"
_computing_data_reduction SAINT
_computing_molecular_graphics 'ShelXle (H\"ubschle 2011)'
_computing_structure_refinement 'SHELXL-2018/3 (Sheldrick, 2018)'
_computing_structure_solution 'SHELXT 2018/2 (Sheldrick, 2018)'
_diffrn_ambient_environment N~2~
_diffrn_ambient_temperature 100(2)
_diffrn_detector CCD
_diffrn_detector_type 'Bruker APEX'
_diffrn_measured_fraction_theta_full 1.000
_diffrn_measured_fraction_theta_max 0.997
_diffrn_measurement_device_type "'Bruker APEX SMART'"
_diffrn_measurement_method "'\w scans'"
_diffrn_measurement_specimen_support 'nylon loop'
_diffrn_radiation_probe x-ray
_diffrn_radiation_type MoK\a
_diffrn_radiation_wavelength 0.71073
_diffrn_reflns_av_R_equivalents 0.0863
_diffrn_reflns_av_unetI/netI 0.0697
_diffrn_reflns_Laue_measured_fraction_full 1.000
_diffrn_reflns_Laue_measured_fraction_max 0.997
_diffrn_reflns_limit_h_max 15
_diffrn_reflns_limit_h_min -15
_diffrn_reflns_limit_k_max 27
_diffrn_reflns_limit_k_min -27
_diffrn_reflns_limit_l_max 27
_diffrn_reflns_limit_l_min -27
_diffrn_reflns_number 98760
_diffrn_reflns_point_group_measured_fraction_full 1.000
_diffrn_reflns_point_group_measured_fraction_max 0.997
_diffrn_reflns_theta_full 25.242
_diffrn_reflns_theta_max 26.422
_diffrn_reflns_theta_min 0.980
_diffrn_source "'sealed tube'"
_exptl_absorpt_coefficient_mu 0.215
_exptl_absorpt_correction_T_max 0.7454
_exptl_absorpt_correction_T_min 0.6005
_exptl_absorpt_correction_type multi-scan
_exptl_absorpt_process_details
;SADABS-2016/2 - Bruker AXS area detector scaling and absorption correction:
Krause, L., Herbst-Irmer, R., Sheldrick G.M. & Stalke D., J. Appl. Cryst. 48
(2015) 3-10
;
_exptl_crystal_colour colourless
_exptl_crystal_density_diffrn 1.060
_exptl_crystal_description prism
_exptl_crystal_F_000 1896
_exptl_crystal_size_max 0.300
_exptl_crystal_size_mid 0.260
_exptl_crystal_size_min 0.250
_refine_diff_density_max 0.504
_refine_diff_density_min -0.434
_refine_diff_density_rms 0.058
_refine_ls_extinction_method none
_refine_ls_goodness_of_fit_ref 1.001
_refine_ls_hydrogen_treatment constr
_refine_ls_matrix_type full
_refine_ls_number_parameters 1093
_refine_ls_number_reflns 22404
_refine_ls_number_restraints 0
_refine_ls_restrained_S_all 1.001
_refine_ls_R_factor_all 0.0743
_refine_ls_R_factor_gt 0.0478
_refine_ls_shift/su_max 0.002
_refine_ls_shift/su_mean 0.000
_refine_ls_structure_factor_coef Fsqd
_refine_ls_weighting_details 'w=1/[\s^2^(Fo^2^)+(0.0488P)^2^+1.3923P] where P=(Fo^2^+2Fc^2^)/3'
_refine_ls_weighting_scheme calc
_refine_ls_wR_factor_gt 0.1028
_refine_ls_wR_factor_ref 0.1143
_reflns_Friedel_coverage 0.000
_reflns_number_gt 16449
_reflns_number_total 22404
_reflns_threshold_expression 'I > 2\s(I)'
_cod_data_source_file d3sc00808h2.cif
_cod_data_source_block sad_a
_cod_depositor_comments 'Adding full bibliography for 1568738--1568749.cif.'
_cod_original_cell_volume 5466.3(17)
_cod_database_code 1568742
_shelx_shelxl_version_number 2018/3
_shelx_space_group_comment
;
The symmetry employed for this shelxl refinement is uniquely defined
by the following loop, which should always be used as a source of
symmetry information in preference to the above space-group names.
They are only intended as comments.
;
_shelx_estimated_absorpt_t_min 0.938
_shelx_estimated_absorpt_t_max 0.948
_diffrn_measurement_ambient_temperature_device_make 'Oxford Cryostream'

loop_
_space_group_symop_operation_xyz
'x, y, z'
'-x, -y, -z'

loop_
_atom_site_label
_atom_site_type_symbol
_atom_site_fract_x
_atom_site_fract_y
_atom_site_fract_z
_atom_site_U_iso_or_equiv
_atom_site_adp_type
_atom_site_occupancy
_atom_site_site_symmetry_order
_atom_site_calc_flag
_atom_site_refinement_flags_posn
_atom_site_refinement_flags_adp
_atom_site_refinement_flags_occupancy
_atom_site_disorder_assembly
_atom_site_disorder_group
Si1 Si 1.19583(5) 0.98202(2) 0.56964(3) 0.01364(13) Uani 1 1 d . . . . .
C1 C 1.18813(17) 0.89774(9) 0.60576(10) 0.0132(4) Uani 1 1 d . . . . .
Si2 Si 1.27739(5) 0.83294(3) 0.56871(3) 0.01716(13) Uani 1 1 d . . . . .
C2 C 1.06677(17) 0.89155(9) 0.64495(9) 0.0120(4) Uani 1 1 d . . . . .
Si6 Si 0.39133(5) 0.39451(3) 0.95678(3) 0.01556(13) Uani 1 1 d . . . . .
C6 C 1.43209(19) 0.85036(11) 0.54665(13) 0.0310(6) Uani 1 1 d . . . . .
H6A H 1.479250 0.816478 0.527858 0.047 Uiso 1 1 calc R U . . .
H6B H 1.454902 0.853686 0.585264 0.047 Uiso 1 1 calc R U . . .
H6C H 1.443336 0.890069 0.515235 0.047 Uiso 1 1 calc R U . . .
C7 C 1.2614(2) 0.75166(9) 0.61811(11) 0.0250(5) Uani 1 1 d . . . . .
H7A H 1.184945 0.738459 0.621520 0.038 Uiso 1 1 calc R U . . .
H7B H 1.270478 0.750965 0.661214 0.038 Uiso 1 1 calc R U . . .
H7C H 1.320292 0.722914 0.597519 0.038 Uiso 1 1 calc R U . . .
C8 C 1.0781(2) 1.13448(9) 0.60106(11) 0.0257(5) Uani 1 1 d . . . . .
H8A H 1.146603 1.131079 0.565973 0.039 Uiso 1 1 calc R U . . .
H8B H 1.071636 1.175943 0.611880 0.039 Uiso 1 1 calc R U . . .
H8C H 1.009613 1.128967 0.587465 0.039 Uiso 1 1 calc R U . . .
C9 C 1.22498(18) 1.08240(10) 0.69511(11) 0.0214(5) Uani 1 1 d . . . . .
H9A H 1.291674 1.073560 0.660949 0.032 Uiso 1 1 calc R U . . .
H9B H 1.228840 1.053209 0.735540 0.032 Uiso 1 1 calc R U . . .
H9C H 1.225155 1.125563 0.700450 0.032 Uiso 1 1 calc R U . . .
C10 C 0.96365(18) 1.08324(9) 0.74113(10) 0.0190(5) Uani 1 1 d . . . . .
H10A H 0.966387 1.123222 0.753337 0.029 Uiso 1 1 calc R U . . .
H10B H 0.965705 1.048741 0.778041 0.029 Uiso 1 1 calc R U . . .
H10C H 0.892532 1.083290 0.727672 0.029 Uiso 1 1 calc R U . . .
Cl1 Cl 1.14278(5) 1.01902(2) 0.48583(3) 0.02498(13) Uani 1 1 d . . . . .
C11 C 1.00957(17) 0.83104(9) 0.66573(10) 0.0129(4) Uani 1 1 d . . . . .
C12 C 0.94719(17) 0.81677(9) 0.62676(10) 0.0144(4) Uani 1 1 d . . . . .
H12 H 0.938949 0.846355 0.589091 0.017 Uiso 1 1 calc R U . . .
C13 C 0.89625(17) 0.75953(9) 0.64207(10) 0.0155(4) Uani 1 1 d . . . . .
C14 C 0.91142(18) 0.71735(9) 0.69778(10) 0.0192(5) Uani 1 1 d . . . . .
H14 H 0.877270 0.678227 0.708976 0.023 Uiso 1 1 calc R U . . .
C15 C 0.97495(18) 0.73029(9) 0.73791(10) 0.0170(5) Uani 1 1 d . . . . .
C16 C 1.02260(17) 0.78823(9) 0.72137(10) 0.0157(4) Uani 1 1 d . . . . .
H16 H 1.064355 0.798788 0.748148 0.019 Uiso 1 1 calc R U . . .
C17 C 0.83303(18) 0.74404(9) 0.59613(11) 0.0196(5) Uani 1 1 d . . . . .
C18 C 0.74386(19) 0.79750(11) 0.58016(12) 0.0272(5) Uani 1 1 d . . . . .
H18A H 0.782660 0.836474 0.560238 0.041 Uiso 1 1 calc R U . . .
H18B H 0.686902 0.803064 0.619804 0.041 Uiso 1 1 calc R U . . .
H18C H 0.705239 0.786997 0.550272 0.041 Uiso 1 1 calc R U . . .
C19 C 0.92247(19) 0.73516(10) 0.53390(11) 0.0247(5) Uani 1 1 d . . . . .
H19A H 0.883509 0.726009 0.503482 0.037 Uiso 1 1 calc R U . . .
H19B H 0.977699 0.700172 0.543932 0.037 Uiso 1 1 calc R U . . .
H19C H 0.963156 0.773627 0.514675 0.037 Uiso 1 1 calc R U . . .
C20 C 0.7708(2) 0.68330(11) 0.62420(13) 0.0361(6) Uani 1 1 d . . . . .
H20A H 0.729902 0.675887 0.593816 0.054 Uiso 1 1 calc R U . . .
H20B H 0.715546 0.687027 0.664965 0.054 Uiso 1 1 calc R U . . .
H20C H 0.826973 0.648095 0.631782 0.054 Uiso 1 1 calc R U . . .
B1 B 1.1644(2) 0.92466(10) 0.67472(12) 0.0137(5) Uani 1 1 d . . . . .
Cl2 Cl 1.35688(4) 1.01333(2) 0.55071(3) 0.02368(13) Uani 1 1 d . . . . .
C21 C 0.9924(2) 0.68059(10) 0.79666(11) 0.0247(5) Uani 1 1 d . . . . .
C22 C 1.0701(2) 0.70167(10) 0.83178(11) 0.0281(6) Uani 1 1 d . . . . .
H22A H 1.144582 0.711594 0.801812 0.042 Uiso 1 1 calc R U . . .
H22B H 1.081641 0.667863 0.867660 0.042 Uiso 1 1 calc R U . . .
H22C H 1.033890 0.739033 0.848339 0.042 Uiso 1 1 calc R U . . .
C23 C 1.0497(3) 0.62028(11) 0.77447(13) 0.0432(7) Uani 1 1 d . . . . .
H23A H 0.999120 0.603993 0.754461 0.065 Uiso 1 1 calc R U . . .
H23B H 1.063291 0.588837 0.811661 0.065 Uiso 1 1 calc R U . . .
H23C H 1.123086 0.629519 0.743144 0.065 Uiso 1 1 calc R U . . .
C24 C 0.8749(2) 0.66678(12) 0.84377(12) 0.0405(7) Uani 1 1 d . . . . .
H24A H 0.837591 0.705543 0.856959 0.061 Uiso 1 1 calc R U . . .
H24B H 0.885859 0.635642 0.881753 0.061 Uiso 1 1 calc R U . . .
H24C H 0.826456 0.650352 0.822619 0.061 Uiso 1 1 calc R U . . .
C25 C 0.90417(16) 0.95030(8) 0.71420(10) 0.0116(4) Uani 1 1 d . . . . .
C26 C 0.81546(17) 0.98778(9) 0.69214(10) 0.0136(4) Uani 1 1 d . . . . .
H26 H 0.829389 1.009781 0.648646 0.016 Uiso 1 1 calc R U . . .
C27 C 0.70617(17) 0.99343(9) 0.73323(10) 0.0134(4) Uani 1 1 d . . . . .
C28 C 0.68967(17) 0.96096(9) 0.79669(10) 0.0150(4) Uani 1 1 d . . . . .
H28 H 0.616149 0.964929 0.825229 0.018 Uiso 1 1 calc R U . . .
C29 C 0.77686(17) 0.92258(9) 0.82043(10) 0.0134(4) Uani 1 1 d . . . . .
C30 C 0.88404(17) 0.91766(8) 0.77794(10) 0.0125(4) Uani 1 1 d . . . . .
H30 H 0.944462 0.891671 0.792564 0.015 Uiso 1 1 calc R U . . .
C31 C 0.60975(18) 1.03566(9) 0.70833(10) 0.0182(5) Uani 1 1 d . . . . .
C32 C 0.6441(2) 1.10390(10) 0.68973(12) 0.0280(6) Uani 1 1 d . . . . .
H32A H 0.716466 1.107198 0.656357 0.042 Uiso 1 1 calc R U . . .
H32B H 0.654196 1.116758 0.727687 0.042 Uiso 1 1 calc R U . . .
H32C H 0.583699 1.131279 0.673299 0.042 Uiso 1 1 calc R U . . .
C33 C 0.49475(19) 1.03270(11) 0.75947(12) 0.0289(6) Uani 1 1 d . . . . .
H33A H 0.435777 1.059847 0.741417 0.043 Uiso 1 1 calc R U . . .
H33B H 0.503596 1.046977 0.796923 0.043 Uiso 1 1 calc R U . . .
H33C H 0.471568 0.989397 0.772666 0.043 Uiso 1 1 calc R U . . .
C34 C 0.5915(2) 1.01572(11) 0.64947(12) 0.0297(6) Uani 1 1 d . . . . .
H34A H 0.529778 1.042864 0.634082 0.045 Uiso 1 1 calc R U . . .
H34B H 0.570307 0.972063 0.661412 0.045 Uiso 1 1 calc R U . . .
H34C H 0.662714 1.019495 0.615278 0.045 Uiso 1 1 calc R U . . .
C35 C 0.75157(18) 0.88964(9) 0.89155(10) 0.0167(5) Uani 1 1 d . . . . .
C36 C 0.85180(19) 0.84345(10) 0.90633(11) 0.0217(5) Uani 1 1 d . . . . .
H36A H 0.867085 0.812525 0.878714 0.033 Uiso 1 1 calc R U . . .
H36B H 0.831574 0.821879 0.951569 0.033 Uiso 1 1 calc R U . . .
H36C H 0.920641 0.866486 0.898131 0.033 Uiso 1 1 calc R U . . .
C37 C 0.7304(2) 0.93955(10) 0.93311(11) 0.0239(5) Uani 1 1 d . . . . .
H37A H 0.799002 0.963353 0.922367 0.036 Uiso 1 1 calc R U . . .
H37B H 0.713901 0.918981 0.978692 0.036 Uiso 1 1 calc R U . . .
H37C H 0.664783 0.968130 0.924764 0.036 Uiso 1 1 calc R U . . .
C38 C 0.64399(19) 0.85184(10) 0.90953(11) 0.0245(5) Uani 1 1 d . . . . .
H38A H 0.577925 0.880114 0.901355 0.037 Uiso 1 1 calc R U . . .
H38B H 0.628404 0.831684 0.955222 0.037 Uiso 1 1 calc R U . . .
H38C H 0.657186 0.819660 0.883458 0.037 Uiso 1 1 calc R U . . .
C39 C 1.20993(17) 0.89985(9) 0.73692(10) 0.0137(4) Uani 1 1 d . . . . .
C40 C 1.29962(17) 0.85330(9) 0.73765(10) 0.0159(4) Uani 1 1 d . . . . .
H40 H 1.328761 0.835114 0.700793 0.019 Uiso 1 1 calc R U . . .
C41 C 1.34829(17) 0.83234(9) 0.79031(10) 0.0166(5) Uani 1 1 d . . . . .
C42 C 1.30351(18) 0.86023(9) 0.84356(10) 0.0175(5) Uani 1 1 d . . . . .
H42 H 1.334972 0.846629 0.880007 0.021 Uiso 1 1 calc R U . . .
C43 C 1.21435(17) 0.90732(9) 0.84558(10) 0.0148(4) Uani 1 1 d . . . . .
C44 C 1.16855(17) 0.92635(9) 0.79190(10) 0.0141(4) Uani 1 1 d . . . . .
H44 H 1.107669 0.958124 0.792444 0.017 Uiso 1 1 calc R U . . .
C45 C 1.45193(18) 0.78421(9) 0.78850(11) 0.0201(5) Uani 1 1 d . . . . .
C46 C 1.4530(2) 0.74482(10) 0.85565(12) 0.0317(6) Uani 1 1 d . . . . .
H46A H 1.516900 0.712693 0.852079 0.048 Uiso 1 1 calc R U . . .
H46B H 1.380268 0.724545 0.874428 0.048 Uiso 1 1 calc R U . . .
H46C H 1.462624 0.772109 0.883298 0.048 Uiso 1 1 calc R U . . .
C47 C 1.56195(19) 0.82029(10) 0.76119(12) 0.0279(6) Uani 1 1 d . . . . .
H47A H 1.629437 0.790457 0.758968 0.042 Uiso 1 1 calc R U . . .
H47B H 1.564447 0.848717 0.789274 0.042 Uiso 1 1 calc R U . . .
H47C H 1.561989 0.844656 0.717954 0.042 Uiso 1 1 calc R U . . .
C48 C 1.4523(2) 0.73848(10) 0.74479(12) 0.0278(6) Uani 1 1 d . . . . .
H48A H 1.461203 0.761679 0.700313 0.042 Uiso 1 1 calc R U . . .
H48B H 1.379602 0.717853 0.759135 0.042 Uiso 1 1 calc R U . . .
H48C H 1.516346 0.706755 0.747073 0.042 Uiso 1 1 calc R U . . .
C49 C 1.17225(18) 0.93646(9) 0.90607(10) 0.0180(5) Uani 1 1 d . . . . .
C50 C 1.12511(19) 0.88506(10) 0.96462(11) 0.0239(5) Uani 1 1 d . . . . .
H50A H 1.059904 0.867348 0.957623 0.036 Uiso 1 1 calc R U . . .
H50B H 1.099705 0.903213 1.003228 0.036 Uiso 1 1 calc R U . . .
H50C H 1.185658 0.851851 0.970348 0.036 Uiso 1 1 calc R U . . .
C51 C 1.0776(2) 0.98857(10) 0.89910(11) 0.0246(5) Uani 1 1 d . . . . .
H51A H 1.106662 1.021819 0.862055 0.037 Uiso 1 1 calc R U . . .
H51B H 1.053902 1.005952 0.938216 0.037 Uiso 1 1 calc R U . . .
H51C H 1.011411 0.971361 0.892550 0.037 Uiso 1 1 calc R U . . .
C52 C 1.2734(2) 0.96436(10) 0.91806(11) 0.0248(5) Uani 1 1 d . . . . .
H52A H 1.334807 0.931487 0.922955 0.037 Uiso 1 1 calc R U . . .
H52B H 1.247269 0.981340 0.957380 0.037 Uiso 1 1 calc R U . . .
H52C H 1.302547 0.998032 0.881499 0.037 Uiso 1 1 calc R U . . .
C53 C 0.47495(17) 0.47906(8) 0.75155(10) 0.0136(4) Uani 1 1 d . . . . .
C54 C 0.37525(16) 0.44004(8) 0.76275(10) 0.0120(4) Uani 1 1 d . . . . .
C55 C 0.33528(16) 0.41252(8) 0.82800(10) 0.0121(4) Uani 1 1 d . . . . .
C56 C 0.40456(17) 0.42830(8) 0.86878(10) 0.0130(4) Uani 1 1 d . . . . .
C57 C 0.70586(18) 0.52612(10) 0.67405(12) 0.0244(5) Uani 1 1 d . . . . .
H57A H 0.751885 0.543004 0.630865 0.037 Uiso 1 1 calc R U . . .
H57B H 0.737895 0.484097 0.689908 0.037 Uiso 1 1 calc R U . . .
H57C H 0.707278 0.553730 0.703132 0.037 Uiso 1 1 calc R U . . .
C58 C 0.4803(2) 0.60178(9) 0.65849(11) 0.0228(5) Uani 1 1 d . . . . .
H58A H 0.520519 0.627069 0.617617 0.034 Uiso 1 1 calc R U . . .
H58B H 0.480983 0.621863 0.693887 0.034 Uiso 1 1 calc R U . . .
H58C H 0.400669 0.598418 0.657580 0.034 Uiso 1 1 calc R U . . .
C59 C 0.55727(19) 0.48685(10) 0.59985(10) 0.0208(5) Uani 1 1 d . . . . .
H59A H 0.605327 0.511182 0.560919 0.031 Uiso 1 1 calc R U . . .
H59B H 0.478876 0.488021 0.594719 0.031 Uiso 1 1 calc R U . . .
H59C H 0.589036 0.443267 0.606845 0.031 Uiso 1 1 calc R U . . .
C60 C 0.53790(19) 0.38650(11) 0.97195(11) 0.0258(5) Uani 1 1 d . . . . .
H60A H 0.588958 0.359787 0.944683 0.039 Uiso 1 1 calc R U . . .
H60B H 0.533256 0.367465 1.017296 0.039 Uiso 1 1 calc R U . . .
H60C H 0.568374 0.428044 0.961840 0.039 Uiso 1 1 calc R U . . .
C61 C 0.2998(2) 0.45259(10) 1.00220(11) 0.0253(5) Uani 1 1 d . . . . .
H61A H 0.333637 0.493400 0.987149 0.038 Uiso 1 1 calc R U . . .
H61B H 0.295327 0.438069 1.048249 0.038 Uiso 1 1 calc R U . . .
H61C H 0.222320 0.456714 0.995010 0.038 Uiso 1 1 calc R U . . .
C62 C 0.32388(19) 0.31737(9) 0.98811(11) 0.0212(5) Uani 1 1 d . . . . .
H62A H 0.242589 0.323178 0.987250 0.032 Uiso 1 1 calc R U . . .
H62B H 0.330246 0.300962 1.032426 0.032 Uiso 1 1 calc R U . . .
H62C H 0.363524 0.287585 0.961059 0.032 Uiso 1 1 calc R U . . .
C63 C 0.33516(16) 0.42601(9) 0.70919(10) 0.0127(4) Uani 1 1 d . . . . .
C64 C 0.25604(17) 0.46893(9) 0.68398(10) 0.0163(5) Uani 1 1 d . . . . .
H64 H 0.226162 0.504149 0.703051 0.020 Uiso 1 1 calc R U . . .
C65 C 0.21983(18) 0.46123(9) 0.63131(11) 0.0189(5) Uani 1 1 d . . . . .
C66 C 0.26577(18) 0.40897(9) 0.60434(11) 0.0189(5) Uani 1 1 d . . . . .
H66 H 0.241777 0.403059 0.568421 0.023 Uiso 1 1 calc R U . . .
C67 C 0.34595(17) 0.36499(9) 0.62840(10) 0.0160(4) Uani 1 1 d . . . . .
C68 C 0.37924(17) 0.37397(9) 0.68129(10) 0.0138(4) Uani 1 1 d . . . . .
H68 H 0.432644 0.344420 0.698799 0.017 Uiso 1 1 calc R U . . .
C69 C 0.1329(2) 0.51028(10) 0.60490(12) 0.0307(6) Uani 1 1 d . . . . .
C70 C 0.0205(2) 0.51013(13) 0.65802(15) 0.0473(8) Uani 1 1 d . . . . .
H70A H -0.034676 0.542731 0.642990 0.071 Uiso 1 1 calc R U . . .
H70B H 0.036541 0.518493 0.696657 0.071 Uiso 1 1 calc R U . . .
H70C H -0.011765 0.469060 0.668200 0.071 Uiso 1 1 calc R U . . .
C71 C 0.1812(3) 0.57511(11) 0.58644(14) 0.0456(8) Uani 1 1 d . . . . .
H71A H 0.253707 0.574573 0.553424 0.068 Uiso 1 1 calc R U . . .
H71B H 0.195030 0.585952 0.624521 0.068 Uiso 1 1 calc R U . . .
H71C H 0.125867 0.606342 0.569561 0.068 Uiso 1 1 calc R U . . .
C72 C 0.1057(3) 0.49623(12) 0.54535(14) 0.0470(8) Uani 1 1 d . . . . .
H72A H 0.051846 0.529324 0.529703 0.071 Uiso 1 1 calc R U . . .
H72B H 0.071054 0.455716 0.556799 0.071 Uiso 1 1 calc R U . . .
H72C H 0.176854 0.494683 0.511527 0.071 Uiso 1 1 calc R U . . .
C73 C 0.39539(19) 0.31008(9) 0.59441(10) 0.0196(5) Uani 1 1 d . . . . .
C74 C 0.4542(2) 0.33624(11) 0.52368(12) 0.0381(7) Uani 1 1 d . . . . .
H74A H 0.484632 0.301393 0.501639 0.057 Uiso 1 1 calc R U . . .
H74B H 0.517301 0.361355 0.521744 0.057 Uiso 1 1 calc R U . . .
H74C H 0.398048 0.362631 0.502604 0.057 Uiso 1 1 calc R U . . .
C75 C 0.2979(2) 0.26959(10) 0.59693(13) 0.0310(6) Uani 1 1 d . . . . .
H75A H 0.242820 0.295085 0.574413 0.046 Uiso 1 1 calc R U . . .
H75B H 0.258613 0.253775 0.641895 0.046 Uiso 1 1 calc R U . . .
H75C H 0.330231 0.234145 0.576102 0.046 Uiso 1 1 calc R U . . .
C76 C 0.4849(2) 0.26804(10) 0.62513(12) 0.0272(6) Uani 1 1 d . . . . .
H76A H 0.515651 0.234561 0.601206 0.041 Uiso 1 1 calc R U . . .
H76B H 0.448724 0.249507 0.669896 0.041 Uiso 1 1 calc R U . . .
H76C H 0.547522 0.293135 0.623961 0.041 Uiso 1 1 calc R U . . .
C77 C 0.24240(17) 0.36816(9) 0.85233(10) 0.0129(4) Uani 1 1 d . . . . .
C78 C 0.25556(17) 0.30771(9) 0.83980(10) 0.0142(4) Uani 1 1 d . . . . .
H78 H 0.326676 0.293517 0.814740 0.017 Uiso 1 1 calc R U . . .
C79 C 0.16558(18) 0.26815(9) 0.86366(10) 0.0156(4) Uani 1 1 d . . . . .
C80 C 0.06248(18) 0.29065(10) 0.90105(11) 0.0205(5) Uani 1 1 d . . . . .
H80 H 0.001065 0.263587 0.918440 0.025 Uiso 1 1 calc R U . . .
C81 C 0.04608(18) 0.35103(10) 0.91385(11) 0.0199(5) Uani 1 1 d . . . . .
C82 C 0.13824(17) 0.38935(9) 0.88864(10) 0.0180(5) Uani 1 1 d . . . . .
H82 H 0.129770 0.430750 0.896404 0.022 Uiso 1 1 calc R U . . .
C83 C 0.17735(18) 0.20077(9) 0.85224(10) 0.0178(5) Uani 1 1 d . . . . .
C84 C 0.2852(2) 0.18976(10) 0.79979(11) 0.0252(5) Uani 1 1 d . . . . .
H84A H 0.282192 0.219769 0.759705 0.038 Uiso 1 1 calc R U . . .
H84B H 0.288754 0.146916 0.792797 0.038 Uiso 1 1 calc R U . . .
H84C H 0.353592 0.195562 0.813290 0.038 Uiso 1 1 calc R U . . .
C85 C 0.0727(2) 0.18748(11) 0.83161(13) 0.0337(6) Uani 1 1 d . . . . .
H85A H 0.065770 0.217517 0.792155 0.050 Uiso 1 1 calc R U . . .
H85B H 0.003084 0.191679 0.865823 0.050 Uiso 1 1 calc R U . . .
H85C H 0.082099 0.144733 0.823636 0.050 Uiso 1 1 calc R U . . .
C86 C 0.1857(2) 0.15506(10) 0.91500(11) 0.0248(5) Uani 1 1 d . . . . .
H86A H 0.194378 0.111910 0.908197 0.037 Uiso 1 1 calc R U . . .
H86B H 0.115592 0.160375 0.948541 0.037 Uiso 1 1 calc R U . . .
H86C H 0.252386 0.163624 0.928441 0.037 Uiso 1 1 calc R U . . .
C87 C -0.07004(19) 0.37668(10) 0.95152(12) 0.0260(5) Uani 1 1 d . . . . .
C88 C -0.1307(2) 0.41832(14) 0.90203(13) 0.0442(7) Uani 1 1 d . . . . .
H88A H -0.082866 0.452937 0.877096 0.066 Uiso 1 1 calc R U . . .
H88B H -0.205139 0.435316 0.924512 0.066 Uiso 1 1 calc R U . . .
H88C H -0.142712 0.393239 0.872973 0.066 Uiso 1 1 calc R U . . .
C89 C -0.1467(2) 0.32457(12) 0.99280(14) 0.0426(7) Uani 1 1 d . . . . .
H89A H -0.166478 0.300667 0.964957 0.064 Uiso 1 1 calc R U . . .
H89B H -0.217178 0.343050 1.017682 0.064 Uiso 1 1 calc R U . . .
H89C H -0.105664 0.296527 1.022262 0.064 Uiso 1 1 calc R U . . .
C90 C -0.0500(2) 0.41695(11) 0.99632(12) 0.0304(6) Uani 1 1 d . . . . .
H90A H -0.014418 0.455374 0.970356 0.046 Uiso 1 1 calc R U . . .
H90B H 0.000887 0.393106 1.022616 0.046 Uiso 1 1 calc R U . . .
H90C H -0.123814 0.427950 1.024440 0.046 Uiso 1 1 calc R U . . .
C91 C 0.57291(17) 0.34914(9) 0.78963(10) 0.0131(4) Uani 1 1 d . . . . .
C92 C 0.65836(17) 0.34979(9) 0.73225(10) 0.0145(4) Uani 1 1 d . . . . .
H92 H 0.662128 0.386092 0.698820 0.017 Uiso 1 1 calc R U . . .
C93 C 0.73792(17) 0.29929(9) 0.72240(10) 0.0157(4) Uani 1 1 d . . . . .
C94 C 0.73083(17) 0.24619(9) 0.77274(10) 0.0165(5) Uani 1 1 d . . . . .
H94 H 0.785007 0.211494 0.767142 0.020 Uiso 1 1 calc R U . . .
C95 C 0.64698(17) 0.24275(9) 0.83060(10) 0.0145(4) Uani 1 1 d . . . . .
C96 C 0.56892(17) 0.29502(9) 0.83766(10) 0.0144(4) Uani 1 1 d . . . . .
H96 H 0.511074 0.293471 0.876681 0.017 Uiso 1 1 calc R U . . .
C97 C 0.83361(18) 0.30013(9) 0.66024(10) 0.0193(5) Uani 1 1 d . . . . .
C98 C 0.8263(2) 0.36010(11) 0.60940(12) 0.0339(6) Uani 1 1 d . . . . .
H98A H 0.890007 0.358651 0.571333 0.051 Uiso 1 1 calc R U . . .
H98B H 0.831201 0.396628 0.627042 0.051 Uiso 1 1 calc R U . . .
H98C H 0.753077 0.363374 0.597282 0.051 Uiso 1 1 calc R U . . .
C99 C 0.95130(19) 0.29445(11) 0.67577(12) 0.0290(6) Uani 1 1 d . . . . .
H99A H 1.012113 0.295841 0.635991 0.044 Uiso 1 1 calc R U . . .
H99B H 0.959960 0.254575 0.705595 0.044 Uiso 1 1 calc R U . . .
H99C H 0.957076 0.329298 0.695639 0.044 Uiso 1 1 calc R U . . .
C100 C 0.82348(19) 0.24428(10) 0.63067(11) 0.0250(5) Uani 1 1 d . . . . .
H10D H 0.747570 0.247282 0.621689 0.038 Uiso 1 1 calc R U . . .
H10E H 0.833241 0.204911 0.660996 0.038 Uiso 1 1 calc R U . . .
H10F H 0.883207 0.245136 0.590523 0.038 Uiso 1 1 calc R U . . .
C101 C 0.63762(18) 0.18509(9) 0.88623(10) 0.0171(5) Uani 1 1 d . . . . .
C102 C 0.73479(19) 0.13424(10) 0.87255(11) 0.0255(5) Uani 1 1 d . . . . .
H10G H 0.730798 0.119118 0.834601 0.038 Uiso 1 1 calc R U . . .
H10H H 0.726309 0.099223 0.909769 0.038 Uiso 1 1 calc R U . . .
H10I H 0.809224 0.151952 0.864560 0.038 Uiso 1 1 calc R U . . .
C103 C 0.6426(2) 0.20523(10) 0.94792(11) 0.0255(5) Uani 1 1 d . . . . .
H10J H 0.716050 0.223568 0.941097 0.038 Uiso 1 1 calc R U . . .
H10K H 0.635628 0.168553 0.983388 0.038 Uiso 1 1 calc R U . . .
H10L H 0.579255 0.236426 0.958590 0.038 Uiso 1 1 calc R U . . .
C104 C 0.52315(19) 0.15610(10) 0.89754(11) 0.0235(5) Uani 1 1 d . . . . .
H10M H 0.459728 0.187555 0.907090 0.035 Uiso 1 1 calc R U . . .
H10N H 0.515870 0.120282 0.933934 0.035 Uiso 1 1 calc R U . . .
H10O H 0.520477 0.141893 0.858849 0.035 Uiso 1 1 calc R U . . .
Cl3 Cl 0.32469(5) 0.58107(2) 0.84204(3) 0.03155(15) Uani 1 1 d . . . . .
Si3 Si 1.09032(5) 1.07265(2) 0.67298(3) 0.01422(13) Uani 1 1 d . . . . .
C3 C 1.01891(16) 0.94651(8) 0.66777(9) 0.0113(4) Uani 1 1 d . . . . .
Cl4 Cl 0.59052(5) 0.53322(3) 0.84539(3) 0.03153(15) Uani 1 1 d . . . . .
Si4 Si 0.44682(5) 0.50759(2) 0.82720(3) 0.01496(13) Uani 1 1 d . . . . .
C4 C 1.10350(17) 0.99604(9) 0.64674(10) 0.0122(4) Uani 1 1 d . . . . .
Si5 Si 0.55455(5) 0.52140(2) 0.67072(3) 0.01559(13) Uani 1 1 d . . . . .
C5 C 1.2311(2) 0.83522(11) 0.49370(11) 0.0299(6) Uani 1 1 d . . . . .
H5A H 1.242899 0.876713 0.465568 0.045 Uiso 1 1 calc R U . . .
H5B H 1.149497 0.827022 0.504802 0.045 Uiso 1 1 calc R U . . .
H5C H 1.276671 0.803138 0.471345 0.045 Uiso 1 1 calc R U . . .
B2 B 0.48989(19) 0.40824(10) 0.80043(11) 0.0126(5) Uani 1 1 d . . . . .

loop_
_atom_site_aniso_label
_atom_site_aniso_U_11
_atom_site_aniso_U_22
_atom_site_aniso_U_33
_atom_site_aniso_U_23
_atom_site_aniso_U_13
_atom_site_aniso_U_12
Si1 0.0136(3) 0.0134(3) 0.0138(3) -0.0043(2) -0.0018(2) -0.0012(2)
C1 0.0133(10) 0.0162(10) 0.0109(11) -0.0041(8) -0.0032(9) -0.0010(8)
Si2 0.0161(3) 0.0159(3) 0.0199(3) -0.0097(3) -0.0010(3) 0.0013(2)
C2 0.0138(10) 0.0140(9) 0.0096(11) -0.0034(8) -0.0047(8) -0.0002(8)
Si6 0.0175(3) 0.0150(3) 0.0150(3) -0.0043(2) -0.0050(3) 0.0004(2)
C6 0.0209(13) 0.0270(12) 0.0439(17) -0.0184(12) 0.0020(11) 0.0024(10)
C7 0.0244(13) 0.0179(11) 0.0323(15) -0.0109(10) -0.0039(11) 0.0044(9)
C8 0.0327(14) 0.0148(10) 0.0265(14) -0.0044(10) -0.0040(11) 0.0037(10)
C9 0.0189(12) 0.0223(11) 0.0263(14) -0.0115(10) -0.0047(10) -0.0037(9)
C10 0.0193(12) 0.0166(10) 0.0233(13) -0.0092(9) -0.0060(10) 0.0020(9)
Cl1 0.0339(3) 0.0248(3) 0.0162(3) -0.0036(2) -0.0085(2) 0.0029(2)
C11 0.0117(10) 0.0123(9) 0.0137(11) -0.0062(8) 0.0003(9) 0.0024(8)
C12 0.0160(11) 0.0122(9) 0.0143(12) -0.0027(8) -0.0036(9) 0.0017(8)
C13 0.0154(11) 0.0147(10) 0.0156(12) -0.0049(9) -0.0009(9) -0.0011(8)
C14 0.0222(12) 0.0120(10) 0.0204(13) -0.0028(9) 0.0010(10) -0.0048(9)
C15 0.0226(12) 0.0125(10) 0.0140(12) -0.0037(9) -0.0013(9) 0.0019(9)
C16 0.0185(11) 0.0150(10) 0.0134(12) -0.0046(9) -0.0031(9) 0.0010(8)
C17 0.0213(12) 0.0181(10) 0.0215(13) -0.0042(9) -0.0064(10) -0.0069(9)
C18 0.0203(12) 0.0346(13) 0.0308(15) -0.0111(11) -0.0104(11) -0.0001(10)
C19 0.0284(13) 0.0257(12) 0.0256(14) -0.0112(10) -0.0116(11) 0.0000(10)
C20 0.0441(16) 0.0328(13) 0.0384(17) -0.0026(12) -0.0180(13) -0.0202(12)
B1 0.0131(12) 0.0138(11) 0.0143(13) -0.0049(10) -0.0023(10) 0.0003(9)
Cl2 0.0156(3) 0.0244(3) 0.0301(3) -0.0103(2) 0.0023(2) -0.0062(2)
C21 0.0383(14) 0.0152(10) 0.0184(13) 0.0007(9) -0.0067(11) -0.0013(10)
C22 0.0411(15) 0.0219(11) 0.0199(14) 0.0009(10) -0.0118(11) 0.0041(11)
C23 0.077(2) 0.0198(12) 0.0360(17) -0.0056(12) -0.0277(15) 0.0136(13)
C24 0.0530(18) 0.0404(15) 0.0229(15) 0.0092(12) -0.0074(13) -0.0175(13)
C25 0.0119(10) 0.0110(9) 0.0135(11) -0.0066(8) -0.0019(9) -0.0022(8)
C26 0.0159(11) 0.0136(9) 0.0112(11) -0.0021(8) -0.0034(9) -0.0015(8)
C27 0.0128(10) 0.0128(9) 0.0153(12) -0.0040(8) -0.0037(9) -0.0012(8)
C28 0.0109(10) 0.0169(10) 0.0160(12) -0.0051(9) 0.0006(9) -0.0016(8)
C29 0.0174(11) 0.0108(9) 0.0122(11) -0.0027(8) -0.0027(9) -0.0027(8)
C30 0.0125(10) 0.0106(9) 0.0150(12) -0.0024(8) -0.0044(9) -0.0005(8)
C31 0.0158(11) 0.0199(10) 0.0182(12) -0.0033(9) -0.0053(9) 0.0026(9)
C32 0.0272(13) 0.0240(12) 0.0302(15) -0.0011(11) -0.0103(11) 0.0073(10)
C33 0.0156(12) 0.0381(13) 0.0286(15) -0.0025(11) -0.0049(11) 0.0062(10)
C34 0.0223(13) 0.0406(14) 0.0287(15) -0.0092(12) -0.0118(11) 0.0050(11)
C35 0.0170(11) 0.0181(10) 0.0130(12) -0.0021(9) -0.0017(9) 0.0003(9)
C36 0.0250(12) 0.0222(11) 0.0148(12) -0.0002(9) -0.0038(10) 0.0015(9)
C37 0.0310(13) 0.0220(11) 0.0166(13) -0.0045(10) -0.0034(10) 0.0014(10)
C38 0.0240(13) 0.0242(11) 0.0212(13) 0.0033(10) -0.0035(10) -0.0053(10)
C39 0.0137(10) 0.0124(9) 0.0157(12) -0.0027(8) -0.0039(9) -0.0030(8)
C40 0.0163(11) 0.0149(10) 0.0183(12) -0.0075(9) -0.0041(9) -0.0004(8)
C41 0.0165(11) 0.0118(9) 0.0228(13) -0.0038(9) -0.0068(9) -0.0005(8)
C42 0.0211(12) 0.0151(10) 0.0199(13) -0.0037(9) -0.0117(10) 0.0002(9)
C43 0.0171(11) 0.0142(10) 0.0138(12) -0.0030(8) -0.0034(9) -0.0040(8)
C44 0.0129(10) 0.0126(9) 0.0174(12) -0.0043(8) -0.0043(9) 0.0005(8)
C45 0.0207(12) 0.0166(10) 0.0256(13) -0.0069(9) -0.0111(10) 0.0058(9)
C46 0.0357(15) 0.0238(12) 0.0337(16) -0.0024(11) -0.0145(12) 0.0121(11)
C47 0.0238(13) 0.0274(12) 0.0362(16) -0.0128(11) -0.0106(11) 0.0044(10)
C48 0.0270(13) 0.0207(11) 0.0407(16) -0.0144(11) -0.0158(12) 0.0111(10)
C49 0.0200(12) 0.0191(10) 0.0161(12) -0.0052(9) -0.0058(9) 0.0006(9)
C50 0.0242(13) 0.0300(12) 0.0169(13) -0.0030(10) -0.0052(10) -0.0031(10)
C51 0.0312(13) 0.0261(12) 0.0175(13) -0.0103(10) -0.0059(10) 0.0058(10)
C52 0.0308(13) 0.0265(12) 0.0207(13) -0.0113(10) -0.0071(11) -0.0021(10)
C53 0.0141(10) 0.0088(9) 0.0186(12) -0.0021(8) -0.0061(9) 0.0002(8)
C54 0.0115(10) 0.0091(9) 0.0159(12) -0.0043(8) -0.0041(9) 0.0027(8)
C55 0.0122(10) 0.0087(9) 0.0146(12) -0.0033(8) -0.0029(9) 0.0036(8)
C56 0.0129(10) 0.0109(9) 0.0164(12) -0.0059(8) -0.0039(9) 0.0017(8)
C57 0.0191(12) 0.0180(11) 0.0327(15) 0.0003(10) -0.0034(11) -0.0050(9)
C58 0.0297(13) 0.0147(10) 0.0202(13) 0.0003(9) -0.0030(10) -0.0003(9)
C59 0.0211(12) 0.0185(11) 0.0191(13) -0.0016(9) -0.0005(10) -0.0010(9)
C60 0.0246(13) 0.0314(12) 0.0228(14) -0.0037(10) -0.0102(11) -0.0011(10)
C61 0.0321(14) 0.0237(11) 0.0202(13) -0.0088(10) -0.0036(11) 0.0000(10)
C62 0.0257(12) 0.0194(11) 0.0166(12) -0.0027(9) -0.0043(10) 0.0020(9)
C63 0.0106(10) 0.0129(9) 0.0138(11) -0.0018(8) -0.0014(9) -0.0036(8)
C64 0.0142(11) 0.0136(10) 0.0221(13) -0.0070(9) -0.0044(9) 0.0020(8)
C65 0.0161(11) 0.0189(10) 0.0235(13) -0.0036(9) -0.0092(10) 0.0008(9)
C66 0.0216(12) 0.0192(10) 0.0201(13) -0.0059(9) -0.0106(10) -0.0014(9)
C67 0.0148(11) 0.0143(10) 0.0179(12) -0.0036(9) -0.0012(9) -0.0029(8)
C68 0.0122(10) 0.0118(9) 0.0165(12) -0.0013(8) -0.0040(9) 0.0004(8)
C69 0.0338(14) 0.0256(12) 0.0427(16) -0.0131(11) -0.0278(13) 0.0124(11)
C70 0.0297(15) 0.0497(17) 0.077(2) -0.0341(16) -0.0307(15) 0.0209(13)
C71 0.066(2) 0.0240(13) 0.060(2) -0.0036(13) -0.0490(17) 0.0103(13)
C72 0.0572(19) 0.0410(15) 0.061(2) -0.0214(14) -0.0477(17) 0.0208(14)
C73 0.0251(12) 0.0174(10) 0.0172(12) -0.0078(9) -0.0049(10) 0.0024(9)
C74 0.0541(18) 0.0299(13) 0.0222(15) -0.0084(11) 0.0034(13) 0.0058(12)
C75 0.0361(15) 0.0248(12) 0.0394(16) -0.0163(11) -0.0154(12) 0.0020(11)
C76 0.0297(13) 0.0231(11) 0.0306(15) -0.0147(11) -0.0070(11) 0.0083(10)
C77 0.0143(10) 0.0132(9) 0.0118(11) -0.0010(8) -0.0056(9) -0.0008(8)
C78 0.0138(10) 0.0152(10) 0.0144(12) -0.0043(8) -0.0050(9) 0.0013(8)
C79 0.0204(11) 0.0141(10) 0.0147(12) -0.0012(9) -0.0093(9) -0.0030(9)
C80 0.0167(11) 0.0201(11) 0.0251(13) -0.0024(10) -0.0053(10) -0.0069(9)
C81 0.0160(11) 0.0209(11) 0.0231(13) -0.0053(10) -0.0046(10) -0.0009(9)
C82 0.0174(11) 0.0133(10) 0.0242(13) -0.0076(9) -0.0046(10) 0.0011(8)
C83 0.0240(12) 0.0133(10) 0.0190(12) -0.0035(9) -0.0084(10) -0.0043(9)
C84 0.0366(14) 0.0173(11) 0.0244(14) -0.0083(10) -0.0084(11) -0.0021(10)
C85 0.0401(15) 0.0246(12) 0.0481(18) -0.0134(12) -0.0258(13) -0.0028(11)
C86 0.0312(14) 0.0179(11) 0.0239(14) -0.0007(10) -0.0057(11) -0.0054(10)
C87 0.0173(12) 0.0278(12) 0.0319(15) -0.0088(11) -0.0011(11) -0.0033(10)
C88 0.0225(14) 0.0656(19) 0.0434(18) -0.0170(15) -0.0082(13) 0.0122(13)
C89 0.0233(14) 0.0436(15) 0.056(2) -0.0214(14) 0.0134(13) -0.0127(12)
C90 0.0232(13) 0.0332(13) 0.0329(15) -0.0148(12) 0.0019(11) 0.0014(10)
C91 0.0113(10) 0.0131(9) 0.0161(12) -0.0028(8) -0.0056(9) -0.0013(8)
C92 0.0157(11) 0.0099(9) 0.0173(12) -0.0015(8) -0.0037(9) -0.0021(8)
C93 0.0145(11) 0.0143(10) 0.0188(12) -0.0032(9) -0.0053(9) -0.0009(8)
C94 0.0141(11) 0.0119(9) 0.0228(13) -0.0052(9) -0.0036(9) 0.0029(8)
C95 0.0149(11) 0.0121(9) 0.0171(12) -0.0027(8) -0.0056(9) -0.0003(8)
C96 0.0126(10) 0.0164(10) 0.0142(12) -0.0030(9) -0.0028(9) -0.0025(8)
C97 0.0181(11) 0.0178(10) 0.0176(12) -0.0020(9) -0.0001(9) 0.0028(9)
C98 0.0341(15) 0.0279(13) 0.0240(14) 0.0015(11) 0.0089(11) 0.0100(11)
C99 0.0203(13) 0.0335(13) 0.0293(15) -0.0068(11) 0.0015(11) -0.0029(10)
C100 0.0226(12) 0.0302(12) 0.0208(13) -0.0099(10) -0.0017(10) 0.0048(10)
C101 0.0171(11) 0.0143(10) 0.0183(12) -0.0013(9) -0.0042(9) 0.0014(8)
C102 0.0239(13) 0.0176(11) 0.0274(14) 0.0028(10) -0.0032(11) 0.0062(9)
C103 0.0349(14) 0.0200(11) 0.0232(14) -0.0010(10) -0.0148(11) 0.0025(10)
C104 0.0227(12) 0.0178(11) 0.0258(14) 0.0030(10) -0.0050(10) -0.0018(9)
Cl3 0.0424(4) 0.0143(3) 0.0303(4) -0.0056(2) 0.0003(3) 0.0092(2)
Si3 0.0153(3) 0.0116(3) 0.0167(3) -0.0054(2) -0.0041(2) 0.0006(2)
C3 0.0125(10) 0.0127(9) 0.0100(11) -0.0021(8) -0.0051(8) -0.0002(8)
Cl4 0.0338(3) 0.0372(3) 0.0307(4) -0.0075(3) -0.0123(3) -0.0190(3)
Si4 0.0177(3) 0.0106(3) 0.0178(3) -0.0045(2) -0.0045(3) -0.0021(2)
C4 0.0129(10) 0.0119(9) 0.0125(11) -0.0030(8) -0.0040(9) -0.0007(8)
Si5 0.0163(3) 0.0106(3) 0.0184(3) -0.0013(2) -0.0029(3) -0.0011(2)
C5 0.0370(15) 0.0308(13) 0.0229(14) -0.0149(11) -0.0022(11) 0.0001(11)
B2 0.0124(12) 0.0122(10) 0.0129(13) -0.0003(9) -0.0037(10) -0.0022(9)

loop_
_atom_type_symbol
_atom_type_description
_atom_type_scat_dispersion_real
_atom_type_scat_dispersion_imag
_atom_type_scat_source
C C 0.0033 0.0016 'International Tables Vol C Tables 4.2.6.8 and 6.1.1.4'
H H 0.0000 0.0000 'International Tables Vol C Tables 4.2.6.8 and 6.1.1.4'
B B 0.0013 0.0007 'International Tables Vol C Tables 4.2.6.8 and 6.1.1.4'
Si Si 0.0817 0.0704 'International Tables Vol C Tables 4.2.6.8 and 6.1.1.4'
Cl Cl 0.1484 0.1585 'International Tables Vol C Tables 4.2.6.8 and 6.1.1.4'

loop_
_geom_angle_atom_site_label_1
_geom_angle_atom_site_label_2
_geom_angle_atom_site_label_3
_geom_angle
_geom_angle_site_symmetry_1
_geom_angle_site_symmetry_3
_geom_angle_publ_flag
C4 Si1 C1 86.65(9) . . ?
C4 Si1 Cl2 112.79(7) . . ?
C1 Si1 Cl2 113.50(7) . . ?
C4 Si1 Cl1 119.23(7) . . ?
C1 Si1 Cl1 120.60(7) . . ?
Cl2 Si1 Cl1 104.00(4) . . ?
C4 Si1 B1 46.46(8) . . ?
C1 Si1 B1 46.19(8) . . ?
Cl2 Si1 B1 104.38(6) . . ?
Cl1 Si1 B1 151.60(7) . . ?
C2 C1 B1 67.62(13) . . ?
C2 C1 Si1 104.41(12) . . ?
B1 C1 Si1 82.13(11) . . ?
C2 C1 Si2 123.40(14) . . ?
B1 C1 Si2 137.87(14) . . ?
Si1 C1 Si2 124.97(11) . . ?
C5 Si2 C6 108.95(12) . . ?
C5 Si2 C7 107.60(11) . . ?
C6 Si2 C7 108.88(11) . . ?
C5 Si2 C1 105.62(10) . . ?
C6 Si2 C1 109.01(9) . . ?
C7 Si2 C1 116.53(10) . . ?
C3 C2 C11 123.60(17) . . ?
C3 C2 C1 112.49(16) . . ?
C11 C2 C1 123.30(16) . . ?
C3 C2 B1 67.56(13) . . ?
C11 C2 B1 133.38(16) . . ?
C1 C2 B1 61.47(13) . . ?
C60 Si6 C61 108.83(11) . . ?
C60 Si6 C62 109.43(10) . . ?
C61 Si6 C62 107.67(10) . . ?
C60 Si6 C56 108.22(10) . . ?
C61 Si6 C56 106.95(9) . . ?
C62 Si6 C56 115.55(9) . . ?
C12 C11 C16 120.41(18) . . ?
C12 C11 C2 118.33(18) . . ?
C16 C11 C2 121.19(18) . . ?
C11 C12 C13 121.00(19) . . ?
C12 C13 C14 117.39(19) . . ?
C12 C13 C17 119.51(18) . . ?
C14 C13 C17 123.00(18) . . ?
C13 C14 C15 122.90(19) . . ?
C16 C15 C14 117.74(19) . . ?
C16 C15 C21 122.24(19) . . ?
C14 C15 C21 120.00(18) . . ?
C15 C16 C11 120.54(19) . . ?
C20 C17 C13 112.29(18) . . ?
C20 C17 C18 108.22(19) . . ?
C13 C17 C18 110.73(17) . . ?
C20 C17 C19 107.80(18) . . ?
C13 C17 C19 108.19(17) . . ?
C18 C17 C19 109.55(18) . . ?
C39 B1 C1 131.74(16) . . ?
C39 B1 C4 130.73(17) . . ?
C1 B1 C4 96.00(15) . . ?
C39 B1 C2 129.76(17) . . ?
C1 B1 C2 50.91(11) . . ?
C4 B1 C2 86.88(13) . . ?
C39 B1 C3 129.06(18) . . ?
C1 B1 C3 87.45(14) . . ?
C4 B1 C3 50.32(11) . . ?
C2 B1 C3 46.36(10) . . ?
C39 B1 Si1 148.36(16) . . ?
C1 B1 Si1 51.68(9) . . ?
C4 B1 Si1 51.46(9) . . ?
C2 B1 Si1 79.00(11) . . ?
C3 B1 Si1 78.88(11) . . ?
C22 C21 C15 112.30(18) . . ?
C22 C21 C23 107.6(2) . . ?
C15 C21 C23 109.16(18) . . ?
C22 C21 C24 108.9(2) . . ?
C15 C21 C24 109.24(19) . . ?
C23 C21 C24 109.6(2) . . ?
C26 C25 C30 119.80(18) . . ?
C26 C25 C3 118.07(18) . . ?
C30 C25 C3 122.13(17) . . ?
C25 C26 C27 120.86(19) . . ?
C28 C27 C26 117.76(18) . . ?
C28 C27 C31 122.05(18) . . ?
C26 C27 C31 120.17(18) . . ?
C27 C28 C29 122.88(19) . . ?
C30 C29 C28 117.65(19) . . ?
C30 C29 C35 123.06(17) . . ?
C28 C29 C35 119.27(18) . . ?
C29 C30 C25 121.03(18) . . ?
C34 C31 C32 109.71(19) . . ?
C34 C31 C27 110.17(16) . . ?
C32 C31 C27 108.66(17) . . ?
C34 C31 C33 108.05(18) . . ?
C32 C31 C33 107.92(18) . . ?
C27 C31 C33 112.27(18) . . ?
C29 C35 C37 108.81(16) . . ?
C29 C35 C36 111.52(17) . . ?
C37 C35 C36 109.49(17) . . ?
C29 C35 C38 110.58(17) . . ?
C37 C35 C38 109.06(18) . . ?
C36 C35 C38 107.35(17) . . ?
C40 C39 C44 117.62(18) . . ?
C40 C39 B1 120.47(18) . . ?
C44 C39 B1 121.76(17) . . ?
C39 C40 C41 122.79(19) . . ?
C42 C41 C40 117.03(18) . . ?
C42 C41 C45 120.90(18) . . ?
C40 C41 C45 121.94(18) . . ?
C41 C42 C43 122.88(19) . . ?
C44 C43 C42 117.80(18) . . ?
C44 C43 C49 123.02(17) . . ?
C42 C43 C49 119.17(18) . . ?
C43 C44 C39 121.89(18) . . ?
C41 C45 C46 111.92(18) . . ?
C41 C45 C48 111.65(17) . . ?
C46 C45 C48 107.42(18) . . ?
C41 C45 C47 107.94(17) . . ?
C46 C45 C47 109.53(18) . . ?
C48 C45 C47 108.32(19) . . ?
C51 C49 C52 108.32(17) . . ?
C51 C49 C50 108.62(18) . . ?
C52 C49 C50 108.91(18) . . ?
C51 C49 C43 112.14(17) . . ?
C52 C49 C43 109.54(17) . . ?
C50 C49 C43 109.25(16) . . ?
C54 C53 B2 67.88(13) . . ?
C54 C53 Si4 102.80(14) . . ?
B2 C53 Si4 82.93(12) . . ?
C54 C53 Si5 124.76(15) . . ?
B2 C53 Si5 136.32(14) . . ?
Si4 C53 Si5 125.20(11) . . ?
C55 C54 C63 124.75(18) . . ?
C55 C54 C53 112.04(17) . . ?
C63 C54 C53 122.73(18) . . ?
C55 C54 B2 67.49(13) . . ?
C63 C54 B2 134.02(15) . . ?
C53 C54 B2 61.38(12) . . ?
C54 C55 C77 123.57(17) . . ?
C54 C55 C56 112.06(17) . . ?
C77 C55 C56 124.13(18) . . ?
C54 C55 B2 66.53(13) . . ?
C77 C55 B2 137.42(15) . . ?
C56 C55 B2 61.21(12) . . ?
C55 C56 B2 68.39(13) . . ?
C55 C56 Si4 102.75(13) . . ?
B2 C56 Si4 83.13(12) . . ?
C55 C56 Si6 126.14(15) . . ?
B2 C56 Si6 133.08(13) . . ?
Si4 C56 Si6 125.49(11) . . ?
C64 C63 C68 119.57(18) . . ?
C64 C63 C54 117.73(16) . . ?
C68 C63 C54 122.58(17) . . ?
C63 C64 C65 121.22(18) . . ?
C64 C65 C66 117.87(18) . . ?
C64 C65 C69 119.21(18) . . ?
C66 C65 C69 122.91(19) . . ?
C65 C66 C67 122.35(19) . . ?
C68 C67 C66 118.11(18) . . ?
C68 C67 C73 122.87(18) . . ?
C66 C67 C73 119.01(18) . . ?
C67 C68 C63 120.88(18) . . ?
C71 C69 C72 108.3(2) . . ?
C71 C69 C65 109.51(19) . . ?
C72 C69 C65 112.61(18) . . ?
C71 C69 C70 109.9(2) . . ?
C72 C69 C70 108.4(2) . . ?
C65 C69 C70 108.1(2) . . ?
C76 C73 C74 107.87(19) . . ?
C76 C73 C67 112.27(17) . . ?
C74 C73 C67 109.20(17) . . ?
C76 C73 C75 108.43(18) . . ?
C74 C73 C75 109.08(19) . . ?
C67 C73 C75 109.92(17) . . ?
C82 C77 C78 119.97(19) . . ?
C82 C77 C55 117.05(17) . . ?
C78 C77 C55 122.98(18) . . ?
C79 C78 C77 120.58(19) . . ?
C78 C79 C80 117.91(18) . . ?
C78 C79 C83 122.23(18) . . ?
C80 C79 C83 119.83(19) . . ?
C81 C80 C79 122.9(2) . . ?
C82 C81 C80 117.30(19) . . ?
C82 C81 C87 120.16(18) . . ?
C80 C81 C87 122.5(2) . . ?
C77 C82 C81 121.29(18) . . ?
C84 C83 C86 108.65(17) . . ?
C84 C83 C85 108.20(18) . . ?
C86 C83 C85 109.31(19) . . ?
C84 C83 C79 111.59(17) . . ?
C86 C83 C79 108.65(17) . . ?
C85 C83 C79 110.39(17) . . ?
C89 C87 C88 109.8(2) . . ?
C89 C87 C81 112.53(19) . . ?
C88 C87 C81 107.44(19) . . ?
C89 C87 C90 108.0(2) . . ?
C88 C87 C90 108.9(2) . . ?
C81 C87 C90 110.16(18) . . ?
C96 C91 C92 117.44(17) . . ?
C96 C91 B2 121.51(18) . . ?
C92 C91 B2 120.98(17) . . ?
C93 C92 C91 122.54(19) . . ?
C92 C93 C94 117.63(19) . . ?
C92 C93 C97 122.92(18) . . ?
C94 C93 C97 119.43(17) . . ?
C95 C94 C93 122.26(17) . . ?
C94 C95 C96 117.52(18) . . ?
C94 C95 C101 123.09(17) . . ?
C96 C95 C101 119.39(18) . . ?
C91 C96 C95 122.60(19) . . ?
C98 C97 C99 108.38(19) . . ?
C98 C97 C93 112.82(16) . . ?
C99 C97 C93 109.60(18) . . ?
C98 C97 C100 107.48(19) . . ?
C99 C97 C100 109.37(17) . . ?
C93 C97 C100 109.14(17) . . ?
C104 C101 C102 108.02(17) . . ?
C104 C101 C103 109.05(18) . . ?
C102 C101 C103 108.06(17) . . ?
C104 C101 C95 109.38(17) . . ?
C102 C101 C95 112.63(17) . . ?
C103 C101 C95 109.61(16) . . ?
C8 Si3 C9 108.22(11) . . ?
C8 Si3 C10 108.87(10) . . ?
C9 Si3 C10 109.38(10) . . ?
C8 Si3 C4 105.80(9) . . ?
C9 Si3 C4 109.17(9) . . ?
C10 Si3 C4 115.15(9) . . ?
C2 C3 C4 111.19(17) . . ?
C2 C3 C25 123.23(17) . . ?
C4 C3 C25 125.08(16) . . ?
C2 C3 B1 66.08(13) . . ?
C4 C3 B1 61.33(12) . . ?
C25 C3 B1 135.21(16) . . ?
C56 Si4 C53 86.77(9) . . ?
C56 Si4 Cl4 114.71(7) . . ?
C53 Si4 Cl4 113.94(7) . . ?
C56 Si4 Cl3 117.15(7) . . ?
C53 Si4 Cl3 118.98(7) . . ?
Cl4 Si4 Cl3 105.14(4) . . ?
C56 Si4 B2 45.98(8) . . ?
C53 Si4 B2 45.84(8) . . ?
Cl4 Si4 B2 107.73(6) . . ?
Cl3 Si4 B2 147.11(6) . . ?
C3 C4 B1 68.35(13) . . ?
C3 C4 Si1 105.22(13) . . ?
B1 C4 Si1 82.09(11) . . ?
C3 C4 Si3 128.02(14) . . ?
B1 C4 Si3 131.12(14) . . ?
Si1 C4 Si3 123.28(11) . . ?
C57 Si5 C59 108.37(10) . . ?
C57 Si5 C53 107.88(10) . . ?
C59 Si5 C53 116.81(9) . . ?
C57 Si5 C58 110.51(10) . . ?
C59 Si5 C58 107.66(10) . . ?
C53 Si5 C58 105.55(9) . . ?
C91 B2 C53 131.69(18) . . ?
C91 B2 C56 131.18(18) . . ?
C53 B2 C56 96.13(14) . . ?
C91 B2 C54 128.00(17) . . ?
C53 B2 C54 50.74(11) . . ?
C56 B2 C54 87.02(13) . . ?
C91 B2 C55 128.18(16) . . ?
C53 B2 C55 86.78(13) . . ?
C56 B2 C55 50.40(11) . . ?
C54 B2 C55 45.98(11) . . ?
C91 B2 Si4 152.09(15) . . ?
C53 B2 Si4 51.23(9) . . ?
C56 B2 Si4 50.90(9) . . ?
C54 B2 Si4 77.27(10) . . ?
C55 B2 Si4 76.67(10) . . ?

loop_
_geom_bond_atom_site_label_1
_geom_bond_atom_site_label_2
_geom_bond_distance
_geom_bond_site_symmetry_2
_geom_bond_publ_flag
Si1 C4 1.836(2) . ?
Si1 C1 1.842(2) . ?
Si1 Cl2 2.0485(8) . ?
Si1 Cl1 2.0721(8) . ?
Si1 B1 2.325(2) . ?
C1 C2 1.496(3) . ?
C1 B1 1.694(3) . ?
C1 Si2 1.8811(19) . ?
Si2 C5 1.867(2) . ?
Si2 C6 1.867(2) . ?
Si2 C7 1.868(2) . ?
C2 C3 1.411(2) . ?
C2 C11 1.492(3) . ?
C2 B1 1.783(3) . ?
Si6 C60 1.869(2) . ?
Si6 C61 1.870(2) . ?
Si6 C62 1.873(2) . ?
Si6 C56 1.881(2) . ?
C8 Si3 1.862(2) . ?
C9 Si3 1.866(2) . ?
C10 Si3 1.872(2) . ?
C11 C12 1.386(3) . ?
C11 C16 1.397(3) . ?
C12 C13 1.397(3) . ?
C13 C14 1.399(3) . ?
C13 C17 1.532(3) . ?
C14 C15 1.405(3) . ?
C15 C16 1.391(3) . ?
C15 C21 1.534(3) . ?
C17 C20 1.531(3) . ?
C17 C18 1.539(3) . ?
C17 C19 1.539(3) . ?
B1 C39 1.569(3) . ?
B1 C4 1.702(3) . ?
B1 C3 1.803(3) . ?
C21 C22 1.531(3) . ?
C21 C23 1.536(3) . ?
C21 C24 1.538(4) . ?
C25 C26 1.394(3) . ?
C25 C30 1.395(3) . ?
C25 C3 1.495(3) . ?
C26 C27 1.399(3) . ?
C27 C28 1.391(3) . ?
C27 C31 1.537(3) . ?
C28 C29 1.404(3) . ?
C29 C30 1.391(3) . ?
C29 C35 1.534(3) . ?
C31 C34 1.533(3) . ?
C31 C32 1.537(3) . ?
C31 C33 1.537(3) . ?
C35 C37 1.537(3) . ?
C35 C36 1.537(3) . ?
C35 C38 1.540(3) . ?
C39 C40 1.397(3) . ?
C39 C44 1.407(3) . ?
C40 C41 1.398(3) . ?
C41 C42 1.396(3) . ?
C41 C45 1.536(3) . ?
C42 C43 1.399(3) . ?
C43 C44 1.394(3) . ?
C43 C49 1.545(3) . ?
C45 C46 1.536(3) . ?
C45 C48 1.538(3) . ?
C45 C47 1.539(3) . ?
C49 C51 1.529(3) . ?
C49 C52 1.537(3) . ?
C49 C50 1.537(3) . ?
C53 C54 1.497(3) . ?
C53 B2 1.697(3) . ?
C53 Si4 1.844(2) . ?
C53 Si5 1.874(2) . ?
C54 C55 1.404(3) . ?
C54 C63 1.490(3) . ?
C54 B2 1.791(3) . ?
C55 C77 1.484(3) . ?
C55 C56 1.495(3) . ?
C55 B2 1.803(3) . ?
C56 B2 1.700(3) . ?
C56 Si4 1.835(2) . ?
C57 Si5 1.865(2) . ?
C58 Si5 1.875(2) . ?
C59 Si5 1.873(2) . ?
C63 C64 1.391(3) . ?
C63 C68 1.400(3) . ?
C64 C65 1.392(3) . ?
C65 C66 1.398(3) . ?
C65 C69 1.538(3) . ?
C66 C67 1.401(3) . ?
C67 C68 1.388(3) . ?
C67 C73 1.538(3) . ?
C69 C71 1.529(3) . ?
C69 C72 1.535(3) . ?
C69 C70 1.540(4) . ?
C73 C76 1.530(3) . ?
C73 C74 1.538(3) . ?
C73 C75 1.541(3) . ?
C77 C82 1.391(3) . ?
C77 C78 1.396(3) . ?
C78 C79 1.389(3) . ?
C79 C80 1.402(3) . ?
C79 C83 1.538(3) . ?
C80 C81 1.395(3) . ?
C81 C82 1.393(3) . ?
C81 C87 1.542(3) . ?
C83 C84 1.531(3) . ?
C83 C86 1.531(3) . ?
C83 C85 1.531(3) . ?
C87 C89 1.526(3) . ?
C87 C88 1.539(3) . ?
C87 C90 1.544(3) . ?
C91 C96 1.395(3) . ?
C91 C92 1.403(3) . ?
C91 B2 1.563(3) . ?
C92 C93 1.393(3) . ?
C93 C94 1.407(3) . ?
C93 C97 1.538(3) . ?
C94 C95 1.395(3) . ?
C95 C96 1.404(3) . ?
C95 C101 1.539(3) . ?
C97 C98 1.532(3) . ?
C97 C99 1.533(3) . ?
C97 C100 1.542(3) . ?
C101 C104 1.529(3) . ?
C101 C102 1.537(3) . ?
C101 C103 1.537(3) . ?
Cl3 Si4 2.0717(8) . ?
Si3 C4 1.8727(19) . ?
C3 C4 1.493(3) . ?
Cl4 Si4 2.0485(8) . ?
Si4 B2 2.347(2) . ?
